data_7205817
loop_
_publ_author_name
'Zhang, Wen-Hua'
'Sulaiman, Norlela Binte'
'Tio, P. X. Shaun'
'Hor, T. S. Andy'

_publ_section_title
;
 Nuclearity growth towards Ni(ii) cubane in self-assembly with
 2-hydroxymethyl pyridine (hmpH) and 5-ethoxycarbonyl-2-hydroxymethyl
 pyridine (5-ehmpH)
;
_journal_issue 8
_journal_name_full CrystEngComm
_journal_page_first 2915
_journal_paper_doi 10.1039/c0ce00831a
_journal_volume 13
_journal_year 2011
_chemical_formula_sum 'C36 H48 Br4 N4 Ni4 O16'
_chemical_formula_weight 1347.26
_chemical_name_systematic
;
?
;
_space_group_IT_number 88
_symmetry_cell_setting tetragonal
_symmetry_space_group_name_Hall '-I 4ad'
_symmetry_space_group_name_H-M 'I 41/a :2'
_atom_sites_solution_hydrogens geom
_atom_sites_solution_primary direct
_atom_sites_solution_secondary difmap
_audit_creation_method SHELXL-97
_cell_angle_alpha 90.00
_cell_angle_beta 90.00
_cell_angle_gamma 90.00
_cell_formula_units_Z 4
_cell_length_a 17.1496(4)
_cell_length_b 17.1496(4)
_cell_length_c 16.3976(8)
_cell_measurement_reflns_used 7735
_cell_measurement_temperature 100(2)
_cell_measurement_theta_max 27.48
_cell_measurement_theta_min 2.38
_cell_volume 4822.7(3)
_computing_cell_refinement 'Bruker SMART'
_computing_data_collection 'Bruker SMART'
_computing_data_reduction 'Bruker SAINT'
_computing_molecular_graphics 'Bruker SHELXTL'
_computing_publication_material 'Bruker SHELXTL'
_computing_structure_refinement 'SHELXL-97 (Sheldrick, 1997)'
_computing_structure_solution 'SHELXS-97 (Sheldrick, 1990)'
_diffrn_ambient_temperature 100(2)
_diffrn_measured_fraction_theta_full 1.000
_diffrn_measured_fraction_theta_max 1.000
_diffrn_measurement_device_type 'CCD area detector'
_diffrn_measurement_method 'phi and omega scans'
_diffrn_radiation_monochromator graphite
_diffrn_radiation_source 'fine-focus sealed tube'
_diffrn_radiation_type MoK\a
_diffrn_radiation_wavelength 0.71073
_diffrn_reflns_av_R_equivalents 0.0286
_diffrn_reflns_av_sigmaI/netI 0.0198
_diffrn_reflns_limit_h_max 22
_diffrn_reflns_limit_h_min -22
_diffrn_reflns_limit_k_max 22
_diffrn_reflns_limit_k_min -20
_diffrn_reflns_limit_l_max 21
_diffrn_reflns_limit_l_min -18
_diffrn_reflns_number 16743
_diffrn_reflns_theta_full 27.48
_diffrn_reflns_theta_max 27.48
_diffrn_reflns_theta_min 1.72
_exptl_absorpt_coefficient_mu 4.920
_exptl_absorpt_correction_T_max 0.5065
_exptl_absorpt_correction_T_min 0.3020
_exptl_absorpt_correction_type multi-scan
_exptl_absorpt_process_details 'Sadabs, (Sheldrick 2001)'
_exptl_crystal_colour Green
_exptl_crystal_density_diffrn 1.856
_exptl_crystal_density_meas ?
_exptl_crystal_density_method 'not measured'
_exptl_crystal_description Block
_exptl_crystal_F_000 2688
_exptl_crystal_size_max 0.32
_exptl_crystal_size_mid 0.30
_exptl_crystal_size_min 0.16
_refine_diff_density_max 0.802
_refine_diff_density_min -0.254
_refine_diff_density_rms 0.097
_refine_ls_extinction_method none
_refine_ls_goodness_of_fit_ref 1.080
_refine_ls_hydrogen_treatment mixed
_refine_ls_matrix_type full
_refine_ls_number_parameters 154
_refine_ls_number_reflns 2765
_refine_ls_number_restraints 0
_refine_ls_restrained_S_all 1.080
_refine_ls_R_factor_all 0.0300
_refine_ls_R_factor_gt 0.0264
_refine_ls_shift/su_max 0.002
_refine_ls_shift/su_mean 0.000
_refine_ls_structure_factor_coef Fsqd
_refine_ls_weighting_details 'calc w=1/[\s^2^(Fo^2^)+(0.0429P)^2^+4.4986P] where P=(Fo^2^+2Fc^2^)/3'
_refine_ls_weighting_scheme calc
_refine_ls_wR_factor_gt 0.0679
_refine_ls_wR_factor_ref 0.0696
_reflns_number_gt 2485
_reflns_number_total 2765
_reflns_threshold_expression >2sigma(I)
_cod_data_source_file c0ce00831a.txt
_cod_data_source_block Ni4(ehmp)4Br4(H2O)4
_cod_depositor_comments
;
The following automatic conversions were performed:
'_symmetry_cell_setting' value 'Tetragonal' changed to 'tetragonal'
according to '/home/saulius/struct/CIF-dictionaries/cif_core.dic'
dictionary named 'cif_core.dic' version 2.4.1 from
2010-06-29.

'_exptl_absorpt_correction_type' value 'Multi-scan' changed
to 'multi-scan' according to
'/home/saulius/struct/CIF-dictionaries/cif_core.dic' dictionary named
'cif_core.dic' version 2.4.1 from 2010-06-29.

Automatic conversion script
Id: cif_fix_enum 1555 2011-01-17 13:19:09Z saulius 

The following automatic conversions were performed:

'_exptl_crystal_density_meas' value 'Not Measured' was changed to '?'
- the value is perceived as not measured.

Automatic conversion script
Id: cif_fix_values 3008 2015-01-20 13:52:24Z robertas 
;
_cod_original_sg_symbol_H-M I4(1)/a
_cod_database_code 7205817

loop_
_symmetry_equiv_pos_as_xyz
'x, y, z'
'-x+1/2, -y, z+1/2'
'-y+3/4, x+1/4, z+1/4'
'y+3/4, -x+3/4, z+3/4'
'x+1/2, y+1/2, z+1/2'
'-x+1, -y+1/2, z+1'
'-y+5/4, x+3/4, z+3/4'
'y+5/4, -x+5/4, z+5/4'
'-x, -y, -z'
'x-1/2, y, -z-1/2'
'y-3/4, -x-1/4, -z-1/4'
'-y-3/4, x-3/4, -z-3/4'
'-x+1/2, -y+1/2, -z+1/2'
'x, y+1/2, -z'
'y-1/4, -x+1/4, -z+1/4'
'-y-1/4, x-1/4, -z-1/4'

loop_
_atom_site_label
_atom_site_type_symbol
_atom_site_fract_x
_atom_site_fract_y
_atom_site_fract_z
_atom_site_U_iso_or_equiv
_atom_site_adp_type
_atom_site_occupancy
_atom_site_symmetry_multiplicity
_atom_site_calc_flag
_atom_site_refinement_flags
_atom_site_disorder_assembly
_atom_site_disorder_group
Ni1 Ni 0.508969(15) 0.657389(15) 0.560398(15) 0.01528(9) Uani 1 1 d . . .
Br1 Br 0.622315(13) 0.564329(13) 0.547394(14) 0.02445(9) Uani 1 1 d . . .
O1 O 0.42336(8) 0.74018(8) 0.56567(8) 0.0160(3) Uani 1 1 d . . .
O2 O 0.60081(9) 0.59144(10) 0.24459(9) 0.0250(3) Uani 1 1 d . . .
O3 O 0.49897(10) 0.59432(12) 0.15823(10) 0.0358(4) Uani 1 1 d . . .
O4 O 0.43866(10) 0.56191(10) 0.58036(11) 0.0235(3) Uani 1 1 d . . .
H41 H 0.4238(17) 0.5339(17) 0.5478(18) 0.022(7) Uiso 1 1 d . . .
H42 H 0.396(2) 0.5702(17) 0.6079(19) 0.036(8) Uiso 1 1 d . . .
N1 N 0.47477(10) 0.65984(10) 0.43972(10) 0.0174(3) Uani 1 1 d . . .
C1 C 0.51245(12) 0.63117(12) 0.37452(13) 0.0186(4) Uani 1 1 d . . .
H1 H 0.5613 0.6061 0.3823 0.022 Uiso 1 1 calc R . .
C2 C 0.48249(13) 0.63692(13) 0.29600(13) 0.0205(4) Uani 1 1 d . . .
C3 C 0.41146(13) 0.67368(14) 0.28446(13) 0.0233(5) Uani 1 1 d . . .
H3 H 0.3900 0.6789 0.2313 0.028 Uiso 1 1 calc R . .
C4 C 0.37215(13) 0.70280(13) 0.35198(13) 0.0218(4) Uani 1 1 d . . .
H4A H 0.3230 0.7277 0.3457 0.026 Uiso 1 1 calc R . .
C5 C 0.40544(12) 0.69503(12) 0.42879(12) 0.0176(4) Uani 1 1 d . . .
C6 C 0.36628(12) 0.72575(13) 0.50524(12) 0.0189(4) Uani 1 1 d . . .
H6A H 0.3379 0.7746 0.4926 0.023 Uiso 1 1 calc R . .
H6B H 0.3281 0.6870 0.5256 0.023 Uiso 1 1 calc R . .
C7 C 0.52713(13) 0.60562(14) 0.22477(13) 0.0233(4) Uani 1 1 d . . .
C8 C 0.65170(14) 0.56220(15) 0.17997(14) 0.0276(5) Uani 1 1 d . . .
H8A H 0.6471 0.5952 0.1307 0.033 Uiso 1 1 calc R . .
H8B H 0.6373 0.5081 0.1654 0.033 Uiso 1 1 calc R . .
C9 C 0.73288(15) 0.56496(16) 0.21261(16) 0.0319(5) Uani 1 1 d . . .
H9A H 0.7456 0.6185 0.2285 0.048 Uiso 1 1 calc R . .
H9B H 0.7694 0.5474 0.1704 0.048 Uiso 1 1 calc R . .
H9C H 0.7369 0.5307 0.2603 0.048 Uiso 1 1 calc R . .

loop_
_atom_site_aniso_label
_atom_site_aniso_U_11
_atom_site_aniso_U_22
_atom_site_aniso_U_33
_atom_site_aniso_U_23
_atom_site_aniso_U_13
_atom_site_aniso_U_12
Ni1 0.01787(14) 0.01726(14) 0.01072(14) -0.00112(9) -0.00093(9) 0.00090(9)
Br1 0.02584(13) 0.02565(13) 0.02185(13) -0.00697(8) -0.00456(8) 0.00677(8)
O1 0.0171(7) 0.0206(7) 0.0102(7) -0.0014(5) -0.0020(5) 0.0001(5)
O2 0.0260(8) 0.0356(9) 0.0133(7) -0.0032(6) 0.0025(6) 0.0042(7)
O3 0.0319(9) 0.0596(12) 0.0160(8) -0.0115(8) -0.0028(7) 0.0035(8)
O4 0.0287(9) 0.0210(8) 0.0210(8) -0.0050(7) 0.0031(7) -0.0041(6)
N1 0.0200(8) 0.0189(8) 0.0133(8) -0.0011(6) -0.0004(7) -0.0020(7)
C1 0.0210(10) 0.0203(10) 0.0144(10) -0.0016(8) 0.0001(8) -0.0012(8)
C2 0.0238(11) 0.0239(11) 0.0137(10) -0.0025(8) 0.0008(8) -0.0029(8)
C3 0.0243(11) 0.0323(12) 0.0132(10) -0.0030(8) -0.0045(8) -0.0035(9)
C4 0.0195(10) 0.0286(11) 0.0174(10) -0.0031(9) -0.0038(8) -0.0010(8)
C5 0.0185(10) 0.0198(10) 0.0146(10) -0.0019(8) -0.0008(8) -0.0028(8)
C6 0.0184(10) 0.0257(11) 0.0126(9) -0.0034(8) -0.0018(8) 0.0011(8)
C7 0.0271(11) 0.0275(11) 0.0154(10) -0.0039(8) -0.0002(8) -0.0002(9)
C8 0.0314(13) 0.0359(13) 0.0155(10) -0.0018(9) 0.0070(9) 0.0046(10)
C9 0.0283(12) 0.0326(13) 0.0349(13) -0.0038(11) 0.0071(10) -0.0032(10)

loop_
_atom_type_symbol
_atom_type_description
_atom_type_scat_dispersion_real
_atom_type_scat_dispersion_imag
_atom_type_scat_source
C C 0.0033 0.0016 'International Tables Vol C Tables 4.2.6.8 and 6.1.1.4'
H H 0.0000 0.0000 'International Tables Vol C Tables 4.2.6.8 and 6.1.1.4'
N N 0.0061 0.0033 'International Tables Vol C Tables 4.2.6.8 and 6.1.1.4'
O O 0.0106 0.0060 'International Tables Vol C Tables 4.2.6.8 and 6.1.1.4'
Ni Ni 0.3393 1.1124 'International Tables Vol C Tables 4.2.6.8 and 6.1.1.4'
Br Br -0.2901 2.4595 'International Tables Vol C Tables 4.2.6.8 and 6.1.1.4'

loop_
_geom_angle_atom_site_label_1
_geom_angle_atom_site_label_2
_geom_angle_atom_site_label_3
_geom_angle
_geom_angle_site_symmetry_1
_geom_angle_site_symmetry_3
_geom_angle_publ_flag
O1 Ni1 O1 82.56(6) . 12_767 ?
O1 Ni1 O4 97.18(6) . . ?
O1 Ni1 O4 87.30(6) 12_767 . ?
O1 Ni1 N1 79.76(6) . . ?
O1 Ni1 N1 161.67(7) 12_767 . ?
O4 Ni1 N1 90.13(7) . . ?
O1 Ni1 O1 79.33(6) . 6_564 ?
O1 Ni1 O1 81.03(6) 12_767 6_564 ?
O4 Ni1 O1 168.14(6) . 6_564 ?
N1 Ni1 O1 100.30(6) . 6_564 ?
O1 Ni1 Br1 174.76(4) . . ?
O1 Ni1 Br1 99.36(4) 12_767 . ?
O4 Ni1 Br1 87.80(5) . . ?
N1 Ni1 Br1 98.67(5) . . ?
O1 Ni1 Br1 96.11(4) 6_564 . ?
C6 O1 Ni1 110.24(11) . . ?
C6 O1 Ni1 127.08(12) . 15_566 ?
Ni1 O1 Ni1 98.21(6) . 15_566 ?
C6 O1 Ni1 119.88(12) . 6_564 ?
Ni1 O1 Ni1 100.47(6) . 6_564 ?
Ni1 O1 Ni1 96.21(6) 15_566 6_564 ?
C7 O2 C8 116.99(18) . . ?
Ni1 O4 H41 126(2) . . ?
Ni1 O4 H42 116(2) . . ?
H41 O4 H42 101(3) . . ?
C1 N1 C5 118.93(18) . . ?
C1 N1 Ni1 128.25(15) . . ?
C5 N1 Ni1 112.82(13) . . ?
N1 C1 C2 122.3(2) . . ?
N1 C1 H1 118.9 . . ?
C2 C1 H1 118.9 . . ?
C3 C2 C1 119.0(2) . . ?
C3 C2 C7 120.45(19) . . ?
C1 C2 C7 120.6(2) . . ?
C2 C3 C4 118.8(2) . . ?
C2 C3 H3 120.6 . . ?
C4 C3 H3 120.6 . . ?
C3 C4 C5 119.3(2) . . ?
C3 C4 H4A 120.4 . . ?
C5 C4 H4A 120.4 . . ?
N1 C5 C4 121.80(19) . . ?
N1 C5 C6 115.92(17) . . ?
C4 C5 C6 122.28(19) . . ?
O1 C6 C5 109.47(16) . . ?
O1 C6 H6A 109.8 . . ?
C5 C6 H6A 109.8 . . ?
O1 C6 H6B 109.8 . . ?
C5 C6 H6B 109.8 . . ?
H6A C6 H6B 108.2 . . ?
O3 C7 O2 124.9(2) . . ?
O3 C7 C2 123.9(2) . . ?
O2 C7 C2 111.21(18) . . ?
O2 C8 C9 106.63(19) . . ?
O2 C8 H8A 110.4 . . ?
C9 C8 H8A 110.4 . . ?
O2 C8 H8B 110.4 . . ?
C9 C8 H8B 110.4 . . ?
H8A C8 H8B 108.6 . . ?
C8 C9 H9A 109.5 . . ?
C8 C9 H9B 109.5 . . ?
H9A C9 H9B 109.5 . . ?
C8 C9 H9C 109.5 . . ?
H9A C9 H9C 109.5 . . ?
H9B C9 H9C 109.5 . . ?

loop_
_geom_bond_atom_site_label_1
_geom_bond_atom_site_label_2
_geom_bond_distance
_geom_bond_site_symmetry_2
_geom_bond_publ_flag
Ni1 O1 2.0442(15) . ?
Ni1 O1 2.0507(14) 12_767 ?
Ni1 O4 2.0596(17) . ?
Ni1 N1 2.0644(17) . ?
Ni1 O1 2.1072(15) 6_564 ?
Ni1 Br1 2.5241(3) . ?
O1 C6 1.415(2) . ?
O1 Ni1 2.0507(14) 15_566 ?
O1 Ni1 2.1072(15) 6_564 ?
O2 C7 1.327(3) . ?
O2 C8 1.461(3) . ?
O3 C7 1.209(3) . ?
O4 H41 0.76(3) . ?
O4 H42 0.87(3) . ?
N1 C1 1.342(3) . ?
N1 C5 1.345(3) . ?
C1 C2 1.390(3) . ?
C1 H1 0.9500 . ?
C2 C3 1.385(3) . ?
C2 C7 1.496(3) . ?
C3 C4 1.389(3) . ?
C3 H3 0.9500 . ?
C4 C5 1.389(3) . ?
C4 H4A 0.9500 . ?
C5 C6 1.517(3) . ?
C6 H6A 0.9900 . ?
C6 H6B 0.9900 . ?
C8 C9 1.492(4) . ?
C8 H8A 0.9900 . ?
C8 H8B 0.9900 . ?
C9 H9A 0.9800 . ?
C9 H9B 0.9800 . ?
C9 H9C 0.9800 . ?

loop_
_geom_hbond_atom_site_label_D
_geom_hbond_atom_site_label_H
_geom_hbond_atom_site_label_A
_geom_hbond_distance_DH
_geom_hbond_distance_HA
_geom_hbond_distance_DA
_geom_hbond_angle_DHA
_geom_hbond_site_symmetry_A
O4 H42 Br1 0.87(3) 2.31(3) 3.1363(18) 158(3) 15_566
O4 H41 Br1 0.76(3) 2.43(3) 3.1889(17) 175(3) 9_666
